data_1518950
loop_
_publ_author_name
'He, Bo'
'Dai, Jing'
'Zherebetskyy, Danylo'
'Chen, Teresa L.'
'Zhang, Benjamin A.'
'Teat, Simon J.'
'Zhang, Qichun'
'Wang, Linwang'
'Liu, Yi'

_publ_section_title
;
 A divergent route to core- and peripherally functionalized diazacoronenes
 that act as colorimetric and fluorescence proton sensors
;
_journal_issue 5
_journal_name_full 'Chem. Sci.'
_journal_page_first 3180
_journal_paper_doi 10.1039/C5SC00304K
_journal_volume 6
_journal_year 2015
_chemical_formula_sum 'C42 H42 N2 S4'
_chemical_formula_weight 703.01
_space_group_crystal_system trigonal
_space_group_IT_number 148
_space_group_name_Hall '-R 3'
_space_group_name_H-M_alt 'R -3 :H'
_symmetry_space_group_name_Hall '-R 3'
_symmetry_space_group_name_H-M 'R -3 :H'
_atom_sites_solution_hydrogens geom
_atom_sites_solution_primary direct
_atom_sites_solution_secondary difmap
_audit_creation_method SHELXL-2014/6
_audit_update_record
;
2014-10-31 deposited with the CCDC.
2015-03-31 downloaded from the CCDC.
;
_cell_angle_alpha 90
_cell_angle_beta 90
_cell_angle_gamma 120
_cell_formula_units_Z 9
_cell_length_a 43.2109(16)
_cell_length_b 43.2109(16)
_cell_length_c 5.0578(2)
_cell_measurement_reflns_used 9986
_cell_measurement_temperature 100(2)
_cell_measurement_theta_max 33.69
_cell_measurement_theta_min 2.72
_cell_volume 8178.6(5)
_computing_cell_refinement 'Bruker SAINT v8.34a'
_computing_data_collection 'Bruker APEX 2'
_computing_data_reduction 'Bruker SAINT v8.34a'
_computing_molecular_graphics 'Bruker SHELXTL'
_computing_publication_material 'Bruker SHELXTL & local programs'
_computing_structure_refinement 'SHELXL-2014/6 (Sheldrick, 2014)'
_computing_structure_solution 'Bruker SHELXTL 2014/3 beta'
_diffrn_ambient_temperature 100(2)
_diffrn_detector_area_resol_mean 10.42
_diffrn_measured_fraction_theta_full 0.998
_diffrn_measured_fraction_theta_max 0.999
_diffrn_measurement_device_type 'Bruker D8 with PHOTON 100 detector'
_diffrn_measurement_method '\w/\q shutterless scans'
_diffrn_radiation_type synchrotron
_diffrn_radiation_wavelength 0.7749
_diffrn_reflns_av_R_equivalents 0.0475
_diffrn_reflns_av_unetI/netI 0.0310
_diffrn_reflns_Laue_measured_fraction_full 0.998
_diffrn_reflns_Laue_measured_fraction_max 0.999
_diffrn_reflns_limit_h_max 61
_diffrn_reflns_limit_h_min -61
_diffrn_reflns_limit_k_max 61
_diffrn_reflns_limit_k_min -61
_diffrn_reflns_limit_l_max 7
_diffrn_reflns_limit_l_min -7
_diffrn_reflns_number 46645
_diffrn_reflns_point_group_measured_fraction_full 0.998
_diffrn_reflns_point_group_measured_fraction_max 0.999
_diffrn_reflns_theta_full 27.706
_diffrn_reflns_theta_max 33.641
_diffrn_reflns_theta_min 2.719
_diffrn_source 'Advanced Light Source station 11.3.1'
_exptl_absorpt_coefficient_mu 0.368
_exptl_absorpt_correction_T_max 0.985
_exptl_absorpt_correction_T_min 0.888
_exptl_absorpt_correction_type multi-scan
_exptl_absorpt_process_details 'SADABS 2014/3 Bruker AXS Madison WI USA'
_exptl_crystal_colour yellow
_exptl_crystal_density_diffrn 1.285
_exptl_crystal_description needle
_exptl_crystal_F_000 3348
_exptl_crystal_size_max 0.300
_exptl_crystal_size_mid 0.050
_exptl_crystal_size_min 0.040
_refine_diff_density_max 0.463
_refine_diff_density_min -0.548
_refine_diff_density_rms 0.079
_refine_ls_extinction_method none
_refine_ls_goodness_of_fit_ref 1.099
_refine_ls_hydrogen_treatment constr
_refine_ls_matrix_type full
_refine_ls_number_parameters 245
_refine_ls_number_reflns 5560
_refine_ls_number_restraints 178
_refine_ls_restrained_S_all 1.111
_refine_ls_R_factor_all 0.0707
_refine_ls_R_factor_gt 0.0583
_refine_ls_shift/su_max 0.013
_refine_ls_shift/su_mean 0.001
_refine_ls_structure_factor_coef Fsqd
_refine_ls_weighting_details 'w=1/[\s^2^(Fo^2^)+(0.0583P)^2^+32.4510P] where P=(Fo^2^+2Fc^2^)/3'
_refine_ls_weighting_scheme calc
_refine_ls_wR_factor_gt 0.1502
_refine_ls_wR_factor_ref 0.1560
_reflns_Friedel_coverage 0.000
_reflns_number_gt 4614
_reflns_number_total 5560
_reflns_threshold_expression 'I > 2\s(I)'
_cod_data_source_file c5sc00304k2.cif
_cod_data_source_block seh_tac_a
_cod_depositor_comments
;
The following automatic conversions were performed:

'_atom_sites_solution_primary' value 'Direct' changed to 'direct'
according to
/usr/data/users/saulius/crontab/automatic-downloads/rss-feeds/RSC/lib/dictionaries/cif_core.dic
dictionary named 'cif_core.dic' version 2.4.2 from 2011-04-26.

Automatic conversion script
Id: cif_fix_values 3143 2015-03-26 13:38:13Z robertas 

 Adding full bibliography for 1518949--1518951.cif.
;
_cod_original_cell_volume 8178.6(7)
_cod_database_code 1518950
_shelx_space_group_comment
;
The symmetry employed for this shelxl refinement is uniquely defined
by the following loop, which should always be used as a source of
symmetry information in preference to the above space-group names.
They are only intended as comments.
;
_shelx_estimated_absorpt_t_min 0.898
_shelx_estimated_absorpt_t_max 0.985
_shelxl_version_number 2014/6

loop_
_space_group_symop_operation_xyz
'x, y, z'
'-y, x-y, z'
'-x+y, -x, z'
'x+2/3, y+1/3, z+1/3'
'-y+2/3, x-y+1/3, z+1/3'
'-x+y+2/3, -x+1/3, z+1/3'
'x+1/3, y+2/3, z+2/3'
'-y+1/3, x-y+2/3, z+2/3'
'-x+y+1/3, -x+2/3, z+2/3'
'-x, -y, -z'
'y, -x+y, -z'
'x-y, x, -z'
'-x+2/3, -y+1/3, -z+1/3'
'y+2/3, -x+y+1/3, -z+1/3'
'x-y+2/3, x+1/3, -z+1/3'
'-x+1/3, -y+2/3, -z+2/3'
'y+1/3, -x+y+2/3, -z+2/3'
'x-y+1/3, x+2/3, -z+2/3'

loop_
_atom_site_label
_atom_site_type_symbol
_atom_site_fract_x
_atom_site_fract_y
_atom_site_fract_z
_atom_site_U_iso_or_equiv
_atom_site_adp_type
_atom_site_occupancy
_atom_site_site_symmetry_order
_atom_site_calc_flag
_atom_site_refinement_flags_posn
_atom_site_refinement_flags_adp
_atom_site_refinement_flags_occupancy
_atom_site_disorder_assembly
_atom_site_disorder_group
S1 S 0.61563(2) 0.61379(2) 1.45286(10) 0.02436(13) Uani 1 1 d . . . . .
N1 N 0.44888(5) 0.51080(5) 0.4518(3) 0.0220(3) Uani 1 1 d . . . . .
C1 C 0.43029(5) 0.47606(6) 0.4878(4) 0.0209(4) Uani 1 1 d . . . . .
S2 S 0.39182(2) 0.45209(2) 0.29103(11) 0.02644(14) Uani 1 1 d . . . . .
C2 C 0.43917(5) 0.45694(5) 0.6783(4) 0.0194(4) Uani 1 1 d . . . . .
C3 C 0.46927(5) 0.47782(5) 0.8390(4) 0.0183(4) Uani 1 1 d . . . . .
C4 C 0.48910(5) 0.51554(5) 0.8037(4) 0.0187(4) Uani 1 1 d . . . . .
C5 C 0.51952(5) 0.53784(5) 0.9617(4) 0.0187(4) Uani 1 1 d . . . . .
C6 C 0.53848(5) 0.57507(5) 0.9196(4) 0.0207(4) Uani 1 1 d . . . . .
C7 C 0.52671(6) 0.58960(6) 0.7168(4) 0.0235(4) Uani 1 1 d . . . . .
H7A H 0.5393 0.6147 0.6864 0.028 Uiso 1 1 calc R U . . .
C8 C 0.49763(6) 0.56821(6) 0.5651(4) 0.0231(4) Uani 1 1 d . . . . .
H8A H 0.4904 0.5785 0.4302 0.028 Uiso 1 1 calc R U . . .
C9 C 0.47814(5) 0.53086(5) 0.6062(4) 0.0203(4) Uani 1 1 d . . . . .
C10 C 0.61599(6) 0.64718(6) 1.2652(4) 0.0269(4) Uani 1 1 d . . . . .
H10A H 0.6326 0.6719 1.2902 0.032 Uiso 1 1 calc R U . . .
C11 C 0.59025(6) 0.63462(6) 1.0789(4) 0.0248(4) Uani 1 1 d . . . . .
H11A H 0.5869 0.6495 0.9575 0.030 Uiso 1 1 calc R U . . .
C12 C 0.56849(6) 0.59649(5) 1.0835(4) 0.0213(4) Uani 1 1 d . . . . .
C13 C 0.57932(5) 0.58090(5) 1.2795(4) 0.0209(4) Uani 1 1 d . . . . .
C14 C 0.39297(7) 0.48677(7) 0.0847(5) 0.0310(5) Uani 1 1 d D U . . .
H14C H 0.4179 0.5069 0.0814 0.037 Uiso 0.2 1 calc R U P A 2
H14D H 0.3869 0.4773 -0.0977 0.037 Uiso 0.2 1 calc R U P A 2
H14A H 0.4177 0.5022 0.0212 0.037 Uiso 0.8 1 calc R U P B 1
H14B H 0.3777 0.4755 -0.0721 0.037 Uiso 0.8 1 calc R U P B 1
C15 C 0.38035(9) 0.51058(9) 0.2226(7) 0.0349(7) Uani 0.8 1 d D U P C 1
H15A H 0.3968 0.5228 0.3746 0.042 Uiso 0.8 1 calc R U P C 1
C16 C 0.38434(11) 0.53922(10) 0.0284(9) 0.0512(9) Uani 0.8 1 d D U P C 1
H16A H 0.3731 0.5276 -0.1412 0.061 Uiso 0.8 1 calc R U P C 1
H16B H 0.3712 0.5508 0.0981 0.061 Uiso 0.8 1 calc R U P C 1
C17 C 0.42105(14) 0.56648(14) -0.0216(12) 0.0698(13) Uani 0.8 1 d D U P C 1
H17A H 0.4340 0.5549 -0.0948 0.084 Uiso 0.8 1 calc R U P C 1
H17B H 0.4325 0.5777 0.1487 0.084 Uiso 0.8 1 calc R U P C 1
C18 C 0.4253(2) 0.59639(18) -0.2161(15) 0.105(2) Uani 0.8 1 d D U P C 1
H18A H 0.4510 0.6123 -0.2541 0.126 Uiso 0.8 1 calc R U P C 1
H18B H 0.4133 0.5853 -0.3847 0.126 Uiso 0.8 1 calc R U P C 1
C19 C 0.4108(3) 0.6173(3) -0.115(3) 0.192(5) Uani 0.8 1 d D U P C 1
H19A H 0.4143 0.6356 -0.2451 0.288 Uiso 0.8 1 calc R U P C 1
H19B H 0.3853 0.6018 -0.0809 0.288 Uiso 0.8 1 calc R U P C 1
H19C H 0.4230 0.6288 0.0497 0.288 Uiso 0.8 1 calc R U P C 1
C20 C 0.34219(9) 0.48899(10) 0.3329(7) 0.0376(7) Uani 0.8 1 d D U P C 1
H20A H 0.3417 0.4719 0.4660 0.045 Uiso 0.8 1 calc R U P C 1
H20B H 0.3364 0.5056 0.4253 0.045 Uiso 0.8 1 calc R U P C 1
C21 C 0.31339(10) 0.46830(11) 0.1297(8) 0.0441(8) Uani 0.8 1 d D U P C 1
H21A H 0.2901 0.4555 0.2179 0.066 Uiso 0.8 1 calc R U P C 1
H21B H 0.3130 0.4849 -0.0005 0.066 Uiso 0.8 1 calc R U P C 1
H21C H 0.3184 0.4512 0.0402 0.066 Uiso 0.8 1 calc R U P C 1
C15' C 0.3687(4) 0.5021(4) 0.157(4) 0.047(3) Uiso 0.2 1 d D U P C 2
H15' H 0.3680 0.5146 -0.0073 0.057 Uiso 0.2 1 calc R U P C 2
C16' C 0.3881(6) 0.5320(5) 0.354(4) 0.082(4) Uiso 0.2 1 d D U P C 2
H16C H 0.3786 0.5211 0.5290 0.099 Uiso 0.2 1 calc R U P C 2
H16D H 0.4132 0.5373 0.3501 0.099 Uiso 0.2 1 calc R U P C 2
C17' C 0.3904(9) 0.5671(6) 0.362(5) 0.113(7) Uiso 0.2 1 d D U P C 2
H17C H 0.4140 0.5855 0.4298 0.135 Uiso 0.2 1 calc R U P C 2
H17D H 0.3716 0.5663 0.4793 0.135 Uiso 0.2 1 calc R U P C 2
C18' C 0.3850(8) 0.5756(7) 0.079(5) 0.092(5) Uiso 0.2 1 d D U P C 2
H18C H 0.4044 0.5774 -0.0364 0.110 Uiso 0.2 1 calc R U P C 2
H18D H 0.3618 0.5566 0.0089 0.110 Uiso 0.2 1 calc R U P C 2
C19' C 0.386(2) 0.6095(12) 0.090(12) 0.250(17) Uiso 0.2 1 d D U P C 2
H19D H 0.3823 0.6163 -0.0878 0.375 Uiso 0.2 1 calc R U P C 2
H19E H 0.3664 0.6072 0.2058 0.375 Uiso 0.2 1 calc R U P C 2
H19F H 0.4087 0.6279 0.1607 0.375 Uiso 0.2 1 calc R U P C 2
C20' C 0.3301(4) 0.4745(4) 0.205(4) 0.047(3) Uiso 0.2 1 d D U P C 2
H20C H 0.3221 0.4578 0.0529 0.057 Uiso 0.2 1 calc R U P C 2
H20D H 0.3294 0.4605 0.3625 0.057 Uiso 0.2 1 calc R U P C 2
C21' C 0.3029(6) 0.4857(7) 0.246(5) 0.087(6) Uiso 0.2 1 d D U P C 2
H21D H 0.2794 0.4646 0.2744 0.130 Uiso 0.2 1 calc R U P C 2
H21E H 0.3095 0.5014 0.4014 0.130 Uiso 0.2 1 calc R U P C 2
H21F H 0.3021 0.4987 0.0899 0.130 Uiso 0.2 1 calc R U P C 2

loop_
_atom_site_aniso_label
_atom_site_aniso_U_11
_atom_site_aniso_U_22
_atom_site_aniso_U_33
_atom_site_aniso_U_23
_atom_site_aniso_U_13
_atom_site_aniso_U_12
S1 0.0216(2) 0.0234(3) 0.0198(2) -0.00036(18) -0.00085(18) 0.00500(19)
N1 0.0224(8) 0.0259(8) 0.0175(8) 0.0024(6) -0.0008(6) 0.0119(7)
C1 0.0193(9) 0.0253(9) 0.0152(8) 0.0006(7) -0.0008(7) 0.0089(8)
S2 0.0229(2) 0.0295(3) 0.0226(3) 0.0007(2) -0.00554(19) 0.0099(2)
C2 0.0174(8) 0.0221(9) 0.0153(8) 0.0012(7) 0.0007(6) 0.0072(7)
C3 0.0180(8) 0.0202(9) 0.0148(8) 0.0024(7) 0.0019(6) 0.0082(7)
C4 0.0201(9) 0.0194(9) 0.0155(8) 0.0029(7) 0.0015(7) 0.0091(7)
C5 0.0200(9) 0.0194(9) 0.0150(8) 0.0014(6) 0.0010(7) 0.0085(7)
C6 0.0234(9) 0.0195(9) 0.0174(9) 0.0024(7) 0.0024(7) 0.0093(8)
C7 0.0276(10) 0.0195(9) 0.0215(9) 0.0035(7) 0.0012(8) 0.0103(8)
C8 0.0274(10) 0.0229(9) 0.0196(9) 0.0043(7) -0.0005(7) 0.0128(8)
C9 0.0223(9) 0.0226(9) 0.0165(8) 0.0029(7) 0.0010(7) 0.0116(8)
C10 0.0279(10) 0.0205(9) 0.0240(10) -0.0008(8) 0.0020(8) 0.0060(8)
C11 0.0281(10) 0.0186(9) 0.0224(10) 0.0011(7) 0.0019(8) 0.0078(8)
C12 0.0227(9) 0.0202(9) 0.0176(9) 0.0015(7) 0.0022(7) 0.0082(7)
C13 0.0191(9) 0.0226(9) 0.0168(9) 0.0002(7) 0.0004(7) 0.0072(7)
C14 0.0298(11) 0.0374(12) 0.0252(11) 0.0049(9) -0.0042(9) 0.0164(10)
C15 0.0291(15) 0.0335(16) 0.0406(18) -0.0093(13) -0.0117(13) 0.0146(13)
C16 0.054(2) 0.0383(18) 0.066(2) 0.0050(17) -0.0136(19) 0.0268(17)
C17 0.066(3) 0.057(3) 0.088(4) 0.005(2) 0.003(3) 0.032(2)
C18 0.115(5) 0.063(4) 0.107(5) 0.015(3) -0.007(4) 0.023(4)
C19 0.170(9) 0.140(8) 0.313(14) 0.075(9) 0.047(9) 0.113(8)
C20 0.0311(15) 0.0432(17) 0.0403(17) -0.0128(14) -0.0099(13) 0.0199(14)
C21 0.0331(17) 0.053(2) 0.0438(19) -0.0093(16) -0.0147(15) 0.0203(16)

loop_
_atom_type_symbol
_atom_type_description
_atom_type_scat_dispersion_real
_atom_type_scat_dispersion_imag
_atom_type_scat_source
C C 0.0040 0.0020 'XDISP Program in WinGX L.Kissel & R.H.Pratt Acta Cryst A46 170 1990'
H H 0.0000 0.0000 'XDISP Program in WinGX L.Kissel & R.H.Pratt Acta Cryst A46 170 1990'
N N 0.0076 0.0040 'XDISP Program in WinGX L.Kissel & R.H.Pratt Acta Cryst A46 170 1990'
S S 0.1431 0.1480 'XDISP Program in WinGX L.Kissel & R.H.Pratt Acta Cryst A46 170 1990'

loop_
_geom_angle_atom_site_label_1
_geom_angle_atom_site_label_2
_geom_angle_atom_site_label_3
_geom_angle
_geom_angle_site_symmetry_1
_geom_angle_site_symmetry_3
C10 S1 C13 91.90(10) . .
C1 N1 C9 119.27(17) . .
N1 C1 C2 124.20(18) . .
N1 C1 S2 116.81(15) . .
C2 C1 S2 118.98(15) . .
C1 S2 C14 102.26(11) . .
C3 C2 C13 116.96(18) . 10_667
C3 C2 C1 116.32(18) . .
C13 C2 C1 126.72(18) 10_667 .
C2 C3 C4 119.61(18) . .
C2 C3 C5 121.77(18) . 10_667
C4 C3 C5 118.62(17) . 10_667
C9 C4 C3 118.50(18) . .
C9 C4 C5 119.64(18) . .
C3 C4 C5 121.86(17) . .
C6 C5 C4 120.06(18) . .
C6 C5 C3 120.42(18) . 10_667
C4 C5 C3 119.52(17) . 10_667
C5 C6 C7 118.71(19) . .
C5 C6 C12 118.37(18) . .
C7 C6 C12 122.92(19) . .
C8 C7 C6 121.20(19) . .
C8 C7 H7A 119.4 . .
C6 C7 H7A 119.4 . .
C7 C8 C9 120.79(19) . .
C7 C8 H8A 119.6 . .
C9 C8 H8A 119.6 . .
N1 C9 C4 122.06(18) . .
N1 C9 C8 118.33(18) . .
C4 C9 C8 119.60(19) . .
C11 C10 S1 112.86(17) . .
C11 C10 H10A 123.6 . .
S1 C10 H10A 123.6 . .
C10 C11 C12 112.8(2) . .
C10 C11 H11A 123.6 . .
C12 C11 H11A 123.6 . .
C13 C12 C6 120.87(18) . .
C13 C12 C11 112.27(19) . .
C6 C12 C11 126.84(19) . .
C12 C13 C2 121.58(18) . 10_667
C12 C13 S1 110.19(15) . .
C2 C13 S1 128.20(16) 10_667 .
C15' C14 S2 118.5(7) . .
C15 C14 S2 114.7(2) . .
C15' C14 H14C 107.7 . .
S2 C14 H14C 107.7 . .
C15' C14 H14D 107.7 . .
S2 C14 H14D 107.7 . .
H14C C14 H14D 107.1 . .
C15 C14 H14A 108.6 . .
S2 C14 H14A 108.6 . .
C15 C14 H14B 108.6 . .
S2 C14 H14B 108.6 . .
H14A C14 H14B 107.6 . .
C16 C15 C20 112.3(3) . .
C16 C15 C14 108.4(3) . .
C20 C15 C14 112.8(3) . .
C16 C15 H15A 107.7 . .
C20 C15 H15A 107.7 . .
C14 C15 H15A 107.7 . .
C17 C16 C15 114.0(4) . .
C17 C16 H16A 108.7 . .
C15 C16 H16A 108.7 . .
C17 C16 H16B 108.7 . .
C15 C16 H16B 108.7 . .
H16A C16 H16B 107.6 . .
C16 C17 C18 114.3(5) . .
C16 C17 H17A 108.7 . .
C18 C17 H17A 108.7 . .
C16 C17 H17B 108.7 . .
C18 C17 H17B 108.7 . .
H17A C17 H17B 107.6 . .
C19 C18 C17 113.0(8) . .
C19 C18 H18A 109.0 . .
C17 C18 H18A 109.0 . .
C19 C18 H18B 109.0 . .
C17 C18 H18B 109.0 . .
H18A C18 H18B 107.8 . .
C18 C19 H19A 109.5 . .
C18 C19 H19B 109.5 . .
H19A C19 H19B 109.5 . .
C18 C19 H19C 109.5 . .
H19A C19 H19C 109.5 . .
H19B C19 H19C 109.5 . .
C21 C20 C15 115.3(3) . .
C21 C20 H20A 108.4 . .
C15 C20 H20A 108.4 . .
C21 C20 H20B 108.4 . .
C15 C20 H20B 108.4 . .
H20A C20 H20B 107.5 . .
C20 C21 H21A 109.5 . .
C20 C21 H21B 109.5 . .
H21A C21 H21B 109.5 . .
C20 C21 H21C 109.5 . .
H21A C21 H21C 109.5 . .
H21B C21 H21C 109.5 . .
C20' C15' C16' 119.6(15) . .
C20' C15' C14 114.7(11) . .
C16' C15' C14 108.5(13) . .
C20' C15' H15' 104.0 . .
C16' C15' H15' 104.0 . .
C14 C15' H15' 104.0 . .
C17' C16' C15' 128.5(18) . .
C17' C16' H16C 105.2 . .
C15' C16' H16C 105.2 . .
C17' C16' H16D 105.2 . .
C15' C16' H16D 105.2 . .
H16C C16' H16D 105.9 . .
C16' C17' C18' 106.3(18) . .
C16' C17' H17C 110.5 . .
C18' C17' H17C 110.5 . .
C16' C17' H17D 110.5 . .
C18' C17' H17D 110.5 . .
H17C C17' H17D 108.7 . .
C19' C18' C17' 106(2) . .
C19' C18' H18C 110.5 . .
C17' C18' H18C 110.5 . .
C19' C18' H18D 110.5 . .
C17' C18' H18D 110.5 . .
H18C C18' H18D 108.7 . .
C18' C19' H19D 109.5 . .
C18' C19' H19E 109.5 . .
H19D C19' H19E 109.5 . .
C18' C19' H19F 109.5 . .
H19D C19' H19F 109.5 . .
H19E C19' H19F 109.5 . .
C21' C20' C15' 120.1(15) . .
C21' C20' H20C 107.3 . .
C15' C20' H20C 107.3 . .
C21' C20' H20D 107.3 . .
C15' C20' H20D 107.3 . .
H20C C20' H20D 106.9 . .
C20' C21' H21D 109.5 . .
C20' C21' H21E 109.5 . .
H21D C21' H21E 109.5 . .
C20' C21' H21F 109.5 . .
H21D C21' H21F 109.5 . .
H21E C21' H21F 109.5 . .

loop_
_geom_bond_atom_site_label_1
_geom_bond_atom_site_label_2
_geom_bond_distance
_geom_bond_site_symmetry_2
S1 C10 1.721(2) .
S1 C13 1.738(2) .
N1 C1 1.314(3) .
N1 C9 1.366(3) .
C1 C2 1.440(3) .
C1 S2 1.762(2) .
S2 C14 1.806(2) .
C2 C3 1.412(3) .
C2 C13 1.432(3) 10_667
C3 C4 1.423(3) .
C3 C5 1.427(3) 10_667
C4 C9 1.405(3) .
C4 C5 1.424(3) .
C5 C6 1.409(3) .
C5 C3 1.427(3) 10_667
C6 C7 1.423(3) .
C6 C12 1.423(3) .
C7 C8 1.364(3) .
C7 H7A 0.9500 .
C8 C9 1.414(3) .
C8 H8A 0.9500 .
C10 C11 1.347(3) .
C10 H10A 0.9500 .
C11 C12 1.432(3) .
C11 H11A 0.9500 .
C12 C13 1.404(3) .
C13 C2 1.432(3) 10_667
C14 C15' 1.540(13) .
C14 C15 1.550(4) .
C14 H14C 0.9900 .
C14 H14D 0.9900 .
C14 H14A 0.9900 .
C14 H14B 0.9900 .
C15 C16 1.520(5) .
C15 C20 1.537(5) .
C15 H15A 1.0000 .
C16 C17 1.449(7) .
C16 H16A 0.9900 .
C16 H16B 0.9900 .
C17 C18 1.560(8) .
C17 H17A 0.9900 .
C17 H17B 0.9900 .
C18 C19 1.425(12) .
C18 H18A 0.9900 .
C18 H18B 0.9900 .
C19 H19A 0.9800 .
C19 H19B 0.9800 .
C19 H19C 0.9800 .
C20 C21 1.514(4) .
C20 H20A 0.9900 .
C20 H20B 0.9900 .
C21 H21A 0.9800 .
C21 H21B 0.9800 .
C21 H21C 0.9800 .
C15' C20' 1.508(15) .
C15' C16' 1.509(16) .
C15' H15' 1.0000 .
C16' C17' 1.471(18) .
C16' H16C 0.9900 .
C16' H16D 0.9900 .
C17' C18' 1.525(19) .
C17' H17C 0.9900 .
C17' H17D 0.9900 .
C18' C19' 1.45(2) .
C18' H18C 0.9900 .
C18' H18D 0.9900 .
C19' H19D 0.9800 .
C19' H19E 0.9800 .
C19' H19F 0.9800 .
C20' C21' 1.495(16) .
C20' H20C 0.9900 .
C20' H20D 0.9900 .
C21' H21D 0.9800 .
C21' H21E 0.9800 .
C21' H21F 0.9800 .
